data_7033442
loop_
_publ_author_name
'Cowan, Matthew G.'
'Miller, Reece G.'
'Brooker, Sally'

_publ_section_title
;
 Pyrazine-imide complexes: reversible redox and MOF building blocks.
;
_journal_issue 6
_journal_name_full 'Dalton transactions (Cambridge, England : 2003)'
_journal_page_first 2880
_journal_page_last 2892
_journal_paper_doi 10.1039/c4dt03407d
_journal_volume 44
_journal_year 2015
_chemical_formula_moiety '([C20 H12 N20 Co] B F4) 2.5(C2 H3 N)'
_chemical_formula_sum 'C200 H156 B8 Co8 F32 N100 O32'
_chemical_formula_weight 704.77
_chemical_name_systematic
; 
 ? 
;
_space_group_IT_number 14
_symmetry_cell_setting monoclinic
_symmetry_space_group_name_Hall '-P 2ybc'
_symmetry_space_group_name_H-M 'P 1 21/c 1'
_atom_sites_solution_hydrogens geom
_atom_sites_solution_primary direct
_atom_sites_solution_secondary difmap
_audit_creation_method SHELXL-97
_audit_update_record
;
2014-12-18 deposited with the CCDC.
2014-12-18 downloaded from the CCDC.
;
_cell_angle_alpha 90.00
_cell_angle_beta 103.218(2)
_cell_angle_gamma 90.00
_cell_formula_units_Z 8
_cell_length_a 12.4666(16)
_cell_length_b 29.676(4)
_cell_length_c 16.9354(10)
_cell_measurement_reflns_used 7379
_cell_measurement_temperature 90(2)
_cell_measurement_theta_max 25.072
_cell_measurement_theta_min 2.163
_cell_volume 6099.4(12)
_computing_structure_refinement 'SHELXL-97 (Sheldrick, 1997)'
_computing_structure_solution 'SHELXS-97 (Sheldrick, 1990)'
_diffrn_ambient_temperature 90(2)
_diffrn_measured_fraction_theta_full 0.998
_diffrn_measured_fraction_theta_max 0.998
_diffrn_measurement_device_type 'Bruker Kappa Apex II area detector'
_diffrn_measurement_method '\f and \w scans'
_diffrn_radiation_monochromator graphite
_diffrn_radiation_source 'fine-focus sealed tube'
_diffrn_radiation_type MoK\a
_diffrn_radiation_wavelength 0.71073
_diffrn_reflns_av_R_equivalents 0.0729
_diffrn_reflns_av_sigmaI/netI 0.0569
_diffrn_reflns_limit_h_max 15
_diffrn_reflns_limit_h_min -15
_diffrn_reflns_limit_k_max 35
_diffrn_reflns_limit_k_min -35
_diffrn_reflns_limit_l_max 20
_diffrn_reflns_limit_l_min -20
_diffrn_reflns_number 64734
_diffrn_reflns_theta_full 25.35
_diffrn_reflns_theta_max 25.35
_diffrn_reflns_theta_min 1.37
_exptl_absorpt_coefficient_mu 0.642
_exptl_absorpt_correction_T_max 0.9386
_exptl_absorpt_correction_T_min 0.7492
_exptl_absorpt_correction_type multi-scan
_exptl_absorpt_process_details 'SCALE(Bruker, 2004)'
_exptl_crystal_colour orange
_exptl_crystal_density_diffrn 1.535
_exptl_crystal_density_method 'not measured'
_exptl_crystal_description plate
_exptl_crystal_F_000 2856
_exptl_crystal_size_max 0.35
_exptl_crystal_size_mid 0.30
_exptl_crystal_size_min 0.10
_refine_diff_density_max 1.023
_refine_diff_density_min -0.799
_refine_diff_density_rms 0.103
_refine_ls_extinction_method none
_refine_ls_goodness_of_fit_ref 1.044
_refine_ls_hydrogen_treatment constr
_refine_ls_matrix_type full
_refine_ls_number_parameters 919
_refine_ls_number_reflns 11134
_refine_ls_number_restraints 136
_refine_ls_restrained_S_all 1.084
_refine_ls_R_factor_all 0.0939
_refine_ls_R_factor_gt 0.0651
_refine_ls_shift/su_max 0.000
_refine_ls_shift/su_mean 0.000
_refine_ls_structure_factor_coef Fsqd
_refine_ls_weighting_details 'calc w=1/[\s^2^(Fo^2^)+(0.1119P)^2^+11.8684P] where P=(Fo^2^+2Fc^2^)/3'
_refine_ls_weighting_scheme calc
_refine_ls_wR_factor_gt 0.1802
_refine_ls_wR_factor_ref 0.2040
_reflns_number_gt 7991
_reflns_number_total 11134
_reflns_threshold_expression >2sigma(I)
_cod_data_source_file c4dt03407d2.cif
_cod_data_source_block mgc276
_cod_depositor_comments 'Adding full bibliography for 7033441--7033446.cif.'
_cod_original_sg_symbol_H-M P2(1)/c
_cod_database_code 7033442

loop_
_symmetry_equiv_pos_as_xyz
'x, y, z'
'-x, y+1/2, -z+1/2'
'-x, -y, -z'
'x, -y-1/2, z-1/2'

loop_
_atom_site_label
_atom_site_type_symbol
_atom_site_fract_x
_atom_site_fract_y
_atom_site_fract_z
_atom_site_U_iso_or_equiv
_atom_site_adp_type
_atom_site_occupancy
_atom_site_symmetry_multiplicity
_atom_site_calc_flag
_atom_site_refinement_flags
_atom_site_disorder_assembly
_atom_site_disorder_group
Co2 Co 0.98327(5) 0.239516(19) 0.38189(4) 0.02345(19) Uani 1 1 d . . .
Co1 Co 0.89009(5) 0.006366(19) 0.72937(4) 0.02132(18) Uani 1 1 d . . .
N3 N 0.8869(3) -0.05700(12) 0.7442(2) 0.0238(8) Uani 1 1 d . . .
N1 N 0.9975(3) 0.00427(12) 0.8314(2) 0.0256(9) Uani 1 1 d . . .
N5 N 0.7766(3) -0.00640(13) 0.6339(2) 0.0244(8) Uani 1 1 d . . .
N4 N 0.6087(4) -0.03622(16) 0.5071(3) 0.0382(11) Uani 1 1 d . . .
N2 N 1.1318(4) -0.01018(16) 0.9846(3) 0.0475(13) Uani 1 1 d . . .
C6 C 0.8110(4) -0.08189(15) 0.6892(3) 0.0257(10) Uani 1 1 d . . .
C5 C 0.9614(4) -0.07527(15) 0.8097(3) 0.0288(11) Uani 1 1 d . . .
C4 C 1.0189(4) -0.03777(15) 0.8620(3) 0.0275(10) Uani 1 1 d . . .
C8 C 0.6619(4) -0.06446(18) 0.5637(3) 0.0338(12) Uani 1 1 d . . .
H8 H 0.6407 -0.0953 0.5610 0.041 Uiso 1 1 calc R . .
C1 C 1.0454(4) 0.03879(16) 0.8764(3) 0.0334(12) Uani 1 1 d . . .
H1 H 1.0338 0.0687 0.8563 0.040 Uiso 1 1 calc R . .
C10 C 0.7237(4) 0.02223(17) 0.5772(3) 0.0281(11) Uani 1 1 d . . .
H10 H 0.7424 0.0533 0.5804 0.034 Uiso 1 1 calc R . .
C7 C 0.7474(4) -0.05031(16) 0.6267(3) 0.0274(10) Uani 1 1 d . . .
C9 C 0.6420(4) 0.00656(19) 0.5142(3) 0.0348(12) Uani 1 1 d . . .
H9 H 0.6076 0.0274 0.4737 0.042 Uiso 1 1 calc R . .
C3 C 1.0845(5) -0.04447(18) 0.9378(3) 0.0385(13) Uani 1 1 d . . .
H3 H 1.0968 -0.0744 0.9579 0.046 Uiso 1 1 calc R . .
C2 C 1.1118(5) 0.03086(18) 0.9524(3) 0.0428(14) Uani 1 1 d . . .
H2 H 1.1449 0.0560 0.9834 0.051 Uiso 1 1 calc R . .
O1 O 0.9821(4) -0.11477(12) 0.8244(2) 0.0477(10) Uani 1 1 d . . .
O2 O 0.7951(3) -0.12201(11) 0.6880(2) 0.0359(8) Uani 1 1 d . . .
N8 N 0.8929(3) 0.06960(12) 0.7122(2) 0.0242(8) Uani 1 1 d . . .
N10 N 0.9988(3) 0.00654(12) 0.6647(2) 0.0232(8) Uani 1 1 d . . .
N6 N 0.7810(3) 0.02152(13) 0.7896(2) 0.0267(9) Uani 1 1 d . . .
N9 N 1.1390(4) 0.01667(15) 0.5598(3) 0.0416(11) Uani 1 1 d . . .
N7 N 0.6357(4) 0.05602(18) 0.8761(3) 0.0483(12) Uani 1 1 d . . .
C16 C 0.9574(4) 0.08572(15) 0.6612(3) 0.0267(10) Uani 1 1 d . . .
C15 C 0.8219(4) 0.09568(16) 0.7449(3) 0.0298(11) Uani 1 1 d . . .
C20 C 1.0506(4) -0.02867(16) 0.6417(3) 0.0299(11) Uani 1 1 d . . .
H20 H 1.0396 -0.0579 0.6612 0.036 Uiso 1 1 calc R . .
C17 C 1.0181(4) 0.04744(16) 0.6358(3) 0.0271(10) Uani 1 1 d . . .
C18 C 1.0884(4) 0.05173(17) 0.5851(3) 0.0343(12) Uani 1 1 d . . .
H18 H 1.1021 0.0810 0.5669 0.041 Uiso 1 1 calc R . .
C14 C 0.7622(4) 0.06634(17) 0.7919(3) 0.0311(11) Uani 1 1 d . . .
C11 C 0.7275(4) -0.00552(18) 0.8296(3) 0.0333(11) Uani 1 1 d . . .
H11 H 0.7396 -0.0371 0.8294 0.040 Uiso 1 1 calc R . .
C13 C 0.6920(5) 0.0832(2) 0.8360(3) 0.0438(14) Uani 1 1 d . . .
H13 H 0.6826 0.1149 0.8384 0.053 Uiso 1 1 calc R . .
C19 C 1.1203(5) -0.02289(18) 0.5897(3) 0.0376(12) Uani 1 1 d . . .
H19 H 1.1565 -0.0486 0.5747 0.045 Uiso 1 1 calc R . .
C12 C 0.6536(5) 0.0122(2) 0.8720(3) 0.0428(14) Uani 1 1 d . . .
H12 H 0.6146 -0.0079 0.8990 0.051 Uiso 1 1 calc R . .
O4 O 0.9637(3) 0.12401(11) 0.6384(2) 0.0374(9) Uani 1 1 d . . .
O3 O 0.8065(3) 0.13560(12) 0.7369(2) 0.0430(9) Uani 1 1 d . . .
N18 N 0.9719(3) 0.17585(12) 0.3787(2) 0.0259(9) Uani 1 1 d . . .
N20 N 1.1255(3) 0.22854(13) 0.4530(2) 0.0273(9) Uani 1 1 d . . .
N13 N 0.9934(3) 0.30280(12) 0.3841(2) 0.0252(9) Uani 1 1 d . . .
N15 N 1.0506(3) 0.24515(12) 0.2907(2) 0.0243(8) Uani 1 1 d . . .
N14 N 1.1425(4) 0.26520(14) 0.1605(2) 0.0318(10) Uani 1 1 d . . .
N11 N 0.9220(3) 0.24789(12) 0.4757(2) 0.0245(8) Uani 1 1 d . . .
N16 N 0.8386(3) 0.23620(12) 0.3104(2) 0.0259(9) Uani 1 1 d . . .
N19 N 1.3215(4) 0.19902(17) 0.5529(3) 0.0451(12) Uani 1 1 d . . .
N12 N 0.8504(4) 0.27086(14) 0.6133(2) 0.0328(10) Uani 1 1 d . . .
N17 N 0.6347(4) 0.21954(16) 0.2071(3) 0.0416(11) Uani 1 1 d . . .
C26 C 1.0448(4) 0.32342(15) 0.3292(3) 0.0252(10) Uani 1 1 d . . .
C30 C 1.0782(4) 0.21223(16) 0.2451(3) 0.0270(10) Uani 1 1 d . . .
H30 H 1.0663 0.1816 0.2568 0.032 Uiso 1 1 calc R . .
C25 C 0.9520(4) 0.32592(15) 0.4422(3) 0.0277(10) Uani 1 1 d . . .
C37 C 1.1454(4) 0.18389(16) 0.4669(3) 0.0314(11) Uani 1 1 d . . .
C27 C 1.0729(4) 0.28816(15) 0.2740(3) 0.0254(10) Uani 1 1 d . . .
C31 C 0.7732(4) 0.27011(16) 0.2778(3) 0.0325(11) Uani 1 1 d . . .
H31 H 0.7956 0.3004 0.2901 0.039 Uiso 1 1 calc R . .
C34 C 0.8029(4) 0.19386(16) 0.2918(3) 0.0292(11) Uani 1 1 d . . .
C24 C 0.9155(4) 0.29179(15) 0.4962(3) 0.0266(10) Uani 1 1 d . . .
C29 C 1.1244(4) 0.22336(16) 0.1807(3) 0.0302(11) Uani 1 1 d . . .
H29 H 1.1441 0.1996 0.1493 0.036 Uiso 1 1 calc R . .
C35 C 0.8785(4) 0.15738(15) 0.3302(3) 0.0300(11) Uani 1 1 d . . .
C32 C 0.6720(5) 0.26099(18) 0.2256(3) 0.0383(12) Uani 1 1 d . . .
H32 H 0.6274 0.2857 0.2021 0.046 Uiso 1 1 calc R . .
C36 C 1.0581(4) 0.15207(16) 0.4251(3) 0.0288(11) Uani 1 1 d . . .
C22 C 0.8553(4) 0.22847(17) 0.5903(3) 0.0315(11) Uani 1 1 d . . .
H22 H 0.8331 0.2055 0.6223 0.038 Uiso 1 1 calc R . .
C39 C 1.2994(5) 0.24268(19) 0.5399(3) 0.0395(13) Uani 1 1 d . . .
H39 H 1.3521 0.2642 0.5658 0.047 Uiso 1 1 calc R . .
C33 C 0.7014(5) 0.18636(17) 0.2407(3) 0.0363(12) Uani 1 1 d . . .
H33 H 0.6780 0.1561 0.2290 0.044 Uiso 1 1 calc R . .
C28 C 1.1183(4) 0.29769(16) 0.2088(3) 0.0307(11) Uani 1 1 d . . .
H28 H 1.1329 0.3282 0.1977 0.037 Uiso 1 1 calc R . .
C21 C 0.8913(4) 0.21597(16) 0.5217(3) 0.0281(10) Uani 1 1 d . . .
H21 H 0.8941 0.1851 0.5076 0.034 Uiso 1 1 calc R . .
C23 C 0.8808(4) 0.30273(17) 0.5659(3) 0.0311(11) Uani 1 1 d . . .
H23 H 0.8782 0.3335 0.5806 0.037 Uiso 1 1 calc R . .
C40 C 1.2016(4) 0.25782(17) 0.4895(3) 0.0308(11) Uani 1 1 d . . .
H40 H 1.1891 0.2892 0.4813 0.037 Uiso 1 1 calc R . .
C38 C 1.2435(5) 0.1702(2) 0.5164(3) 0.0424(13) Uani 1 1 d . . .
H38 H 1.2563 0.1388 0.5250 0.051 Uiso 1 1 calc R . .
O6 O 1.0692(3) 0.36255(10) 0.3247(2) 0.0325(8) Uani 1 1 d . . .
O8 O 1.0664(3) 0.11146(11) 0.4345(2) 0.0386(9) Uani 1 1 d . . .
O5 O 0.9408(3) 0.36589(11) 0.4494(2) 0.0388(9) Uani 1 1 d . . .
O7 O 0.8560(4) 0.11798(12) 0.3166(3) 0.0525(11) Uani 1 1 d . . .
B1 B 0.6597(6) 0.1422(2) 0.4734(4) 0.0496(17) Uani 1 1 d D . .
F11 F 0.5662(4) 0.11873(18) 0.4483(3) 0.0977(17) Uani 1 1 d D . .
F12 F 0.6613(5) 0.1625(2) 0.5469(3) 0.110(2) Uani 1 1 d D . .
F13 F 0.7483(5) 0.11292(17) 0.4868(4) 0.115(2) Uani 1 1 d D . .
F14 F 0.6754(3) 0.17395(14) 0.4192(2) 0.0710(12) Uani 1 1 d D . .
B2 B 0.3177(9) 0.1229(3) 0.0882(5) 0.082(3) Uani 1 1 d D . .
F21 F 0.3221(5) 0.08643(18) 0.0499(4) 0.121(2) Uani 1 1 d D A .
F22 F 0.4006(9) 0.1525(4) 0.0943(8) 0.146(4) Uiso 0.65 1 d PD A 1
F23 F 0.2121(10) 0.1412(4) 0.0524(8) 0.156(4) Uiso 0.65 1 d PD A 1
F24 F 0.2969(10) 0.1121(4) 0.1635(6) 0.151(4) Uiso 0.65 1 d PD A 1
F25 F 0.3970(14) 0.1077(6) 0.1576(9) 0.122(6) Uiso 0.35 1 d PD A 2
F26 F 0.368(2) 0.1499(8) 0.0334(15) 0.200(11) Uiso 0.35 1 d PD A 2
F27 F 0.2807(13) 0.1609(5) 0.1075(10) 0.105(5) Uiso 0.35 1 d PD A 2
N50 N 0.3217(6) 0.2540(3) 0.3492(4) 0.097(3) Uani 1 1 d D . .
C50 C 0.3627(6) 0.2264(3) 0.3249(4) 0.073(3) Uani 1 1 d D . .
C51 C 0.4157(6) 0.1884(3) 0.2938(5) 0.085(3) Uani 1 1 d D . .
H51A H 0.4533 0.1992 0.2526 0.102 Uiso 1 1 calc R . .
H51B H 0.3599 0.1661 0.2697 0.102 Uiso 1 1 calc R . .
H51C H 0.4696 0.1745 0.3385 0.102 Uiso 1 1 calc R . .
N60 N 0.6554(8) 0.1886(2) 0.9007(6) 0.108(3) Uani 1 1 d . . .
C60 C 0.6095(6) 0.2044(3) 0.9424(5) 0.068(2) Uani 1 1 d . . .
C61 C 0.5546(7) 0.2251(4) 0.9979(5) 0.089(3) Uani 1 1 d . . .
H61A H 0.5833 0.2128 1.0524 0.107 Uiso 1 1 calc R . .
H61B H 0.4753 0.2190 0.9811 0.107 Uiso 1 1 calc R . .
H61C H 0.5671 0.2577 0.9985 0.107 Uiso 1 1 calc R . .
N70 N 0.5568(17) 0.0224(5) 0.0406(13) 0.053(5) Uiso 0.25 1 d PD B 1
C70 C 0.5809(9) 0.0559(4) 0.0525(7) 0.042(3) Uiso 0.25 1 d PD B 1
C71 C 0.6421(17) 0.0991(6) 0.0639(14) 0.021(6) Uiso 0.25 1 d PD B 1
H71A H 0.7077 0.0960 0.1082 0.025 Uiso 0.25 1 calc PR B 1
H71B H 0.5947 0.1229 0.0772 0.025 Uiso 0.25 1 calc PR B 1
H71C H 0.6645 0.1069 0.0138 0.025 Uiso 0.25 1 calc PR B 1
N75 N 0.7148(15) 0.1179(6) 0.0910(12) 0.045(5) Uiso 0.25 1 d PD C 2
C75 C 0.6615(17) 0.0907(7) 0.0806(14) 0.024(6) Uiso 0.25 1 d PD C 2
C76 C 0.5809(9) 0.0559(4) 0.0525(7) 0.042(3) Uiso 0.25 1 d PD C 2
H76A H 0.5188 0.0596 0.0785 0.051 Uiso 0.25 1 calc PR C 2
H76B H 0.6147 0.0263 0.0664 0.051 Uiso 0.25 1 calc PR C 2
H76C H 0.5544 0.0582 -0.0065 0.051 Uiso 0.25 1 calc PR C 2
N80 N 0.5316(10) -0.0073(4) 0.6838(8) 0.044(3) Uani 0.50 1 d PD D 2
C80 C 0.4756(8) -0.0322(3) 0.6990(5) 0.030(2) Uani 0.50 1 d PD D 2
C81 C 0.3978(9) -0.0640(4) 0.7219(5) 0.037(3) Uani 0.50 1 d PD D 2
H81A H 0.3565 -0.0795 0.6733 0.045 Uiso 0.50 1 calc PR D 2
H81B H 0.3466 -0.0475 0.7474 0.045 Uiso 0.50 1 calc PR D 2
H81C H 0.4385 -0.0861 0.7602 0.045 Uiso 0.50 1 calc PR D 2
N90 N 0.3142(15) 0.1093(10) 0.6725(13) 0.096(9) Uani 0.50 1 d PD E 2
C90 C 0.3978(10) 0.1110(5) 0.6617(7) 0.047(3) Uani 0.50 1 d PD E 2
C91 C 0.5062(6) 0.1103(3) 0.6419(5) 0.070(2) Uani 0.50 1 d PD E 2
H91A H 0.5033 0.1277 0.5923 0.084 Uiso 0.50 1 calc PR E 2
H91B H 0.5269 0.0791 0.6336 0.084 Uiso 0.50 1 calc PR E 2
H91C H 0.5610 0.1236 0.6867 0.084 Uiso 0.50 1 calc PR E 2
C94 C 0.5062(6) 0.1103(3) 0.6419(5) 0.070(2) Uani 0.50 1 d PD F 1
H94A H 0.4984 0.1266 0.6906 0.084 Uiso 0.50 1 calc PR F 1
H94B H 0.4387 0.1137 0.5994 0.084 Uiso 0.50 1 calc PR F 1
H94C H 0.5688 0.1225 0.6228 0.084 Uiso 0.50 1 calc PR F 1
C95 C 0.5256(18) 0.0617(5) 0.6616(12) 0.092(6) Uani 0.50 1 d PD F 1
N96 N 0.5341(16) 0.0250(6) 0.6794(11) 0.112(7) Uani 0.50 1 d PD F 1
N100 N 0.277(3) 0.1086(12) 0.6979(10) 0.115(9) Uani 0.50 1 d PD G 1
C100 C 0.3030(18) 0.1073(11) 0.7640(11) 0.146(11) Uani 0.50 1 d PD G 1
C101 C 0.3447(15) 0.1064(9) 0.8540(9) 0.095(7) Uani 0.50 1 d PD G 1
H10A H 0.4233 0.1139 0.8677 0.115 Uiso 0.50 1 calc PR G 1
H10B H 0.3340 0.0762 0.8745 0.115 Uiso 0.50 1 calc PR G 1
H10C H 0.3041 0.1285 0.8789 0.115 Uiso 0.50 1 calc PR G 1
N110 N 0.249(2) 0.0000(8) 0.7960(17) 0.074(10) Uiso 0.30 1 d PD H 3
C110 C 0.273(2) 0.0332(7) 0.8174(14) 0.053(6) Uiso 0.30 1 d PD H 3
C111 C 0.331(2) 0.0759(7) 0.8578(15) 0.119(9) Uiso 0.30 1 d PD H 3
H11A H 0.3327 0.0754 0.9159 0.143 Uiso 0.30 1 calc PR H 3
H11B H 0.2910 0.1026 0.8329 0.143 Uiso 0.30 1 calc PR H 3
H11C H 0.4069 0.0769 0.8503 0.143 Uiso 0.30 1 calc PR H 3
N115 N 0.331(2) 0.0759(7) 0.8578(15) 0.119(9) Uiso 0.20 1 d PD I 4
C115 C 0.288(2) 0.0513(9) 0.8201(15) 0.033(6) Uiso 0.20 1 d PD I 4
C116 C 0.236(3) 0.0106(11) 0.783(2) 0.044(10) Uiso 0.20 1 d PD I 4
H11D H 0.2930 -0.0114 0.7790 0.053 Uiso 0.20 1 calc PR I 4
H11E H 0.1913 0.0174 0.7292 0.053 Uiso 0.20 1 calc PR I 4
H11F H 0.1889 -0.0019 0.8170 0.053 Uiso 0.20 1 calc PR I 4

loop_
_atom_site_aniso_label
_atom_site_aniso_U_11
_atom_site_aniso_U_22
_atom_site_aniso_U_33
_atom_site_aniso_U_23
_atom_site_aniso_U_13
_atom_site_aniso_U_12
Co2 0.0388(4) 0.0130(3) 0.0226(3) -0.0004(2) 0.0155(3) 0.0004(3)
Co1 0.0287(3) 0.0131(3) 0.0220(3) 0.0001(2) 0.0055(3) 0.0007(2)
N3 0.030(2) 0.0158(19) 0.026(2) 0.0004(15) 0.0064(17) -0.0019(16)
N1 0.034(2) 0.0182(19) 0.024(2) 0.0014(15) 0.0059(17) -0.0026(17)
N5 0.028(2) 0.023(2) 0.023(2) -0.0030(16) 0.0075(16) 0.0011(16)
N4 0.034(2) 0.044(3) 0.034(2) -0.007(2) 0.003(2) 0.001(2)
N2 0.061(3) 0.035(3) 0.038(3) 0.008(2) -0.006(2) -0.004(2)
C6 0.026(2) 0.022(2) 0.032(3) -0.0043(19) 0.011(2) -0.0025(19)
C5 0.038(3) 0.019(2) 0.030(3) 0.005(2) 0.009(2) 0.001(2)
C4 0.033(3) 0.018(2) 0.031(3) 0.0028(19) 0.006(2) 0.000(2)
C8 0.031(3) 0.030(3) 0.039(3) -0.008(2) 0.005(2) 0.001(2)
C1 0.045(3) 0.022(2) 0.032(3) 0.004(2) 0.005(2) -0.002(2)
C10 0.031(3) 0.027(3) 0.028(3) 0.000(2) 0.009(2) 0.004(2)
C7 0.029(3) 0.024(2) 0.031(3) -0.006(2) 0.011(2) 0.000(2)
C9 0.030(3) 0.044(3) 0.031(3) 0.001(2) 0.007(2) 0.005(2)
C3 0.049(3) 0.028(3) 0.033(3) 0.009(2) -0.002(2) -0.004(2)
C2 0.056(4) 0.028(3) 0.038(3) -0.001(2) -0.003(3) -0.014(3)
O1 0.065(3) 0.0188(19) 0.050(2) 0.0013(16) -0.005(2) 0.0061(18)
O2 0.045(2) 0.0174(18) 0.046(2) -0.0037(15) 0.0117(17) -0.0086(15)
N8 0.032(2) 0.0139(18) 0.026(2) -0.0002(15) 0.0053(17) 0.0038(16)
N10 0.028(2) 0.0142(18) 0.027(2) 0.0027(15) 0.0064(16) 0.0013(15)
N6 0.033(2) 0.022(2) 0.025(2) -0.0027(16) 0.0078(17) 0.0000(17)
N9 0.052(3) 0.037(3) 0.042(3) 0.008(2) 0.023(2) 0.005(2)
N7 0.054(3) 0.052(3) 0.044(3) -0.007(2) 0.022(2) 0.009(3)
C16 0.031(3) 0.017(2) 0.028(2) 0.0024(19) 0.000(2) -0.0025(19)
C15 0.040(3) 0.021(3) 0.028(3) -0.0058(19) 0.006(2) 0.003(2)
C20 0.039(3) 0.017(2) 0.035(3) 0.000(2) 0.012(2) 0.004(2)
C17 0.037(3) 0.021(2) 0.023(2) 0.0059(19) 0.006(2) -0.001(2)
C18 0.042(3) 0.024(3) 0.038(3) 0.006(2) 0.014(2) -0.003(2)
C14 0.034(3) 0.029(3) 0.029(3) -0.005(2) 0.005(2) 0.005(2)
C11 0.034(3) 0.034(3) 0.032(3) -0.004(2) 0.007(2) -0.002(2)
C13 0.056(4) 0.035(3) 0.043(3) -0.006(3) 0.015(3) 0.010(3)
C19 0.044(3) 0.033(3) 0.041(3) 0.001(2) 0.021(3) 0.008(2)
C12 0.041(3) 0.052(4) 0.040(3) -0.001(3) 0.020(3) 0.002(3)
O4 0.051(2) 0.0203(18) 0.041(2) 0.0077(15) 0.0102(17) 0.0023(16)
O3 0.060(3) 0.0212(19) 0.051(2) -0.0040(16) 0.0185(19) 0.0110(17)
N18 0.042(2) 0.0145(18) 0.025(2) 0.0006(15) 0.0160(18) 0.0027(17)
N20 0.039(2) 0.022(2) 0.026(2) -0.0004(16) 0.0195(18) 0.0014(18)
N13 0.037(2) 0.0153(19) 0.027(2) -0.0030(15) 0.0155(18) 0.0001(16)
N15 0.033(2) 0.0191(19) 0.023(2) 0.0000(15) 0.0107(17) 0.0018(16)
N14 0.042(2) 0.029(2) 0.029(2) 0.0026(17) 0.0172(19) 0.0064(19)
N11 0.032(2) 0.0190(19) 0.025(2) -0.0002(16) 0.0117(17) -0.0020(16)
N16 0.040(2) 0.0169(19) 0.026(2) -0.0015(16) 0.0184(18) -0.0007(17)
N19 0.043(3) 0.046(3) 0.048(3) -0.002(2) 0.013(2) 0.008(2)
N12 0.043(3) 0.032(2) 0.028(2) -0.0025(18) 0.0164(19) -0.0041(19)
N17 0.046(3) 0.037(3) 0.042(3) 0.001(2) 0.012(2) -0.003(2)
C26 0.034(3) 0.018(2) 0.028(2) 0.0016(19) 0.013(2) 0.0012(19)
C30 0.036(3) 0.021(2) 0.025(2) -0.0017(19) 0.010(2) 0.003(2)
C25 0.039(3) 0.019(2) 0.029(3) -0.0058(19) 0.015(2) -0.001(2)
C37 0.044(3) 0.025(3) 0.031(3) 0.002(2) 0.020(2) 0.007(2)
C27 0.034(3) 0.018(2) 0.026(2) 0.0005(19) 0.011(2) 0.000(2)
C31 0.046(3) 0.018(2) 0.037(3) 0.002(2) 0.018(2) 0.001(2)
C34 0.044(3) 0.019(2) 0.029(3) -0.0021(19) 0.018(2) -0.004(2)
C24 0.033(3) 0.023(2) 0.027(2) -0.0046(19) 0.014(2) 0.000(2)
C29 0.040(3) 0.025(3) 0.028(3) -0.004(2) 0.013(2) 0.006(2)
C35 0.047(3) 0.016(2) 0.032(3) 0.000(2) 0.019(2) 0.000(2)
C32 0.044(3) 0.030(3) 0.042(3) 0.004(2) 0.011(3) 0.004(2)
C36 0.044(3) 0.022(3) 0.024(2) 0.0006(19) 0.017(2) 0.004(2)
C22 0.036(3) 0.033(3) 0.028(3) 0.002(2) 0.012(2) -0.002(2)
C39 0.043(3) 0.043(3) 0.037(3) -0.006(2) 0.020(3) -0.005(3)
C33 0.049(3) 0.024(3) 0.039(3) -0.004(2) 0.016(3) -0.008(2)
C28 0.040(3) 0.022(2) 0.034(3) 0.004(2) 0.018(2) 0.003(2)
C21 0.037(3) 0.024(2) 0.027(2) -0.001(2) 0.015(2) -0.001(2)
C23 0.040(3) 0.028(3) 0.029(3) -0.006(2) 0.017(2) 0.000(2)
C40 0.040(3) 0.030(3) 0.028(3) 0.000(2) 0.018(2) -0.003(2)
C38 0.048(3) 0.037(3) 0.044(3) -0.003(3) 0.014(3) 0.009(3)
O6 0.047(2) 0.0172(17) 0.0375(19) 0.0007(14) 0.0192(16) -0.0031(15)
O8 0.059(2) 0.0189(18) 0.041(2) 0.0049(15) 0.0176(18) 0.0080(16)
O5 0.066(3) 0.0197(18) 0.037(2) -0.0035(15) 0.0250(19) 0.0035(17)
O7 0.064(3) 0.0171(19) 0.074(3) -0.0020(18) 0.011(2) -0.0043(18)
B1 0.052(4) 0.043(4) 0.049(4) 0.007(3) 0.003(3) -0.010(3)
F11 0.089(3) 0.122(4) 0.077(3) 0.003(3) 0.009(3) -0.065(3)
F12 0.122(4) 0.149(5) 0.070(3) -0.031(3) 0.043(3) -0.071(4)
F13 0.115(4) 0.077(4) 0.154(5) 0.045(3) 0.029(4) 0.022(3)
F14 0.066(3) 0.077(3) 0.068(3) 0.034(2) 0.014(2) -0.009(2)
B2 0.134(10) 0.054(5) 0.059(5) -0.017(4) 0.026(6) -0.019(6)
F21 0.139(5) 0.064(3) 0.154(5) -0.022(3) 0.022(4) -0.014(3)
N50 0.054(4) 0.190(9) 0.050(4) -0.014(5) 0.020(3) 0.006(5)
C50 0.037(4) 0.149(9) 0.034(4) 0.000(4) 0.013(3) -0.010(4)
C51 0.058(5) 0.121(8) 0.072(5) 0.016(5) 0.007(4) -0.019(5)
N60 0.151(8) 0.063(4) 0.146(7) 0.012(5) 0.108(7) 0.021(5)
C60 0.065(5) 0.077(5) 0.071(5) 0.024(4) 0.034(4) 0.021(4)
C61 0.057(5) 0.159(9) 0.053(5) -0.001(5) 0.014(4) 0.015(5)
N80 0.034(5) 0.051(7) 0.043(6) 0.006(6) 0.004(4) -0.005(6)
C80 0.024(5) 0.045(6) 0.018(5) -0.005(4) -0.002(4) 0.004(5)
C81 0.054(7) 0.040(6) 0.017(5) -0.003(4) 0.004(4) -0.041(5)
N90 0.15(2) 0.087(14) 0.044(11) 0.015(10) 0.015(12) -0.018(16)
C90 0.054(8) 0.052(8) 0.034(7) 0.013(5) 0.005(6) -0.007(7)
C91 0.067(5) 0.073(5) 0.066(5) 0.010(4) 0.004(4) -0.011(4)
C94 0.067(5) 0.073(5) 0.066(5) 0.010(4) 0.004(4) -0.011(4)
C95 0.090(14) 0.103(16) 0.079(13) 0.031(12) 0.009(10) -0.012(13)
N96 0.078(12) 0.18(2) 0.065(11) -0.006(17) -0.002(9) 0.004(18)
N100 0.16(2) 0.123(19) 0.054(14) -0.002(14) 0.002(14) 0.052(17)
C100 0.070(14) 0.25(4) 0.11(2) -0.02(2) 0.017(14) 0.042(17)
C101 0.062(11) 0.15(2) 0.071(12) -0.040(13) 0.013(9) -0.005(12)

loop_
_atom_type_symbol
_atom_type_description
_atom_type_scat_dispersion_real
_atom_type_scat_dispersion_imag
_atom_type_scat_source
C C 0.0033 0.0016 'International Tables Vol C Tables 4.2.6.8 and 6.1.1.4'
H H 0.0000 0.0000 'International Tables Vol C Tables 4.2.6.8 and 6.1.1.4'
B B 0.0013 0.0007 'International Tables Vol C Tables 4.2.6.8 and 6.1.1.4'
N N 0.0061 0.0033 'International Tables Vol C Tables 4.2.6.8 and 6.1.1.4'
O O 0.0106 0.0060 'International Tables Vol C Tables 4.2.6.8 and 6.1.1.4'
F F 0.0171 0.0103 'International Tables Vol C Tables 4.2.6.8 and 6.1.1.4'
Co Co 0.3494 0.9721 'International Tables Vol C Tables 4.2.6.8 and 6.1.1.4'

loop_
_geom_angle_atom_site_label_1
_geom_angle_atom_site_label_2
_geom_angle_atom_site_label_3
_geom_angle
N13 Co2 N18 179.43(19)
N13 Co2 N15 83.68(16)
N18 Co2 N15 96.18(16)
N13 Co2 N11 83.81(16)
N18 Co2 N11 96.34(16)
N15 Co2 N11 167.39(16)
N13 Co2 N20 96.20(17)
N18 Co2 N20 84.35(17)
N15 Co2 N20 90.45(16)
N11 Co2 N20 89.35(16)
N13 Co2 N16 96.45(16)
N18 Co2 N16 83.01(16)
N15 Co2 N16 91.00(16)
N11 Co2 N16 91.95(16)
N20 Co2 N16 167.36(16)
N3 Co1 N8 178.84(16)
N3 Co1 N5 83.26(16)
N8 Co1 N5 95.82(16)
N3 Co1 N10 96.69(16)
N8 Co1 N10 82.58(16)
N5 Co1 N10 90.02(16)
N3 Co1 N1 83.17(16)
N8 Co1 N1 97.78(16)
N5 Co1 N1 166.15(16)
N10 Co1 N1 94.29(16)
N3 Co1 N6 97.02(16)
N8 Co1 N6 83.70(16)
N5 Co1 N6 91.06(16)
N10 Co1 N6 166.28(16)
N1 Co1 N6 87.87(17)
C6 N3 C5 124.2(4)
C6 N3 Co1 118.2(3)
C5 N3 Co1 117.6(3)
C1 N1 C4 117.8(4)
C1 N1 Co1 128.0(3)
C4 N1 Co1 114.1(3)
C10 N5 C7 118.0(4)
C10 N5 Co1 128.6(3)
C7 N5 Co1 113.3(3)
C8 N4 C9 116.1(4)
C2 N2 C3 115.8(5)
O2 C6 N3 128.7(4)
O2 C6 C7 123.1(4)
N3 C6 C7 108.2(4)
O1 C5 N3 128.0(5)
O1 C5 C4 123.0(4)
N3 C5 C4 109.0(4)
N1 C4 C3 121.0(4)
N1 C4 C5 115.6(4)
C3 C4 C5 123.3(4)
N4 C8 C7 122.1(5)
N4 C8 H8 119.0
C7 C8 H8 119.0
N1 C1 C2 119.7(5)
N1 C1 H1 120.1
C2 C1 H1 120.1
N5 C10 C9 119.8(5)
N5 C10 H10 120.1
C9 C10 H10 120.1
N5 C7 C8 120.3(4)
N5 C7 C6 116.9(4)
C8 C7 C6 122.8(4)
N4 C9 C10 123.5(5)
N4 C9 H9 118.2
C10 C9 H9 118.2
N2 C3 C4 122.1(5)
N2 C3 H3 119.0
C4 C3 H3 119.0
N2 C2 C1 123.5(5)
N2 C2 H2 118.2
C1 C2 H2 118.2
C15 N8 C16 124.7(4)
C15 N8 Co1 117.1(3)
C16 N8 Co1 117.8(3)
C20 N10 C17 117.4(4)
C20 N10 Co1 127.9(3)
C17 N10 Co1 114.5(3)
C11 N6 C14 118.0(4)
C11 N6 Co1 128.8(3)
C14 N6 Co1 113.1(3)
C19 N9 C18 115.6(5)
C12 N7 C13 116.5(5)
O4 C16 N8 127.7(5)
O4 C16 C17 123.5(5)
N8 C16 C17 108.8(4)
O3 C15 N8 127.4(5)
O3 C15 C14 123.3(5)
N8 C15 C14 109.3(4)
N10 C20 C19 120.4(5)
N10 C20 H20 119.8
C19 C20 H20 119.8
N10 C17 C18 120.3(4)
N10 C17 C16 116.0(4)
C18 C17 C16 123.7(4)
N9 C18 C17 123.1(5)
N9 C18 H18 118.4
C17 C18 H18 118.4
N6 C14 C13 120.8(5)
N6 C14 C15 116.6(4)
C13 C14 C15 122.6(5)
N6 C11 C12 120.3(5)
N6 C11 H11 119.8
C12 C11 H11 119.8
N7 C13 C14 121.9(5)
N7 C13 H13 119.1
C14 C13 H13 119.1
N9 C19 C20 123.1(5)
N9 C19 H19 118.4
C20 C19 H19 118.4
N7 C12 C11 122.4(5)
N7 C12 H12 118.8
C11 C12 H12 118.8
C36 N18 C35 125.6(4)
C36 N18 Co2 116.9(3)
C35 N18 Co2 117.5(3)
C40 N20 C37 118.3(4)
C40 N20 Co2 129.5(3)
C37 N20 Co2 112.2(3)
C26 N13 C25 124.0(4)
C26 N13 Co2 117.8(3)
C25 N13 Co2 118.2(3)
C30 N15 C27 118.4(4)
C30 N15 Co2 128.0(3)
C27 N15 Co2 113.5(3)
C29 N14 C28 116.2(4)
C21 N11 C24 119.3(4)
C21 N11 Co2 127.5(3)
C24 N11 Co2 113.2(3)
C31 N16 C34 118.0(4)
C31 N16 Co2 128.1(3)
C34 N16 Co2 113.9(3)
C39 N19 C38 116.4(5)
C22 N12 C23 116.9(4)
C32 N17 C33 115.7(5)
O6 C26 N13 128.9(4)
O6 C26 C27 122.3(4)
N13 C26 C27 108.7(4)
N15 C30 C29 119.3(4)
N15 C30 H30 120.4
C29 C30 H30 120.4
O5 C25 N13 128.9(4)
O5 C25 C24 123.0(4)
N13 C25 C24 108.1(4)
N20 C37 C38 119.7(5)
N20 C37 C36 116.8(4)
C38 C37 C36 123.5(5)
N15 C27 C28 120.2(4)
N15 C27 C26 116.1(4)
C28 C27 C26 123.6(4)
N16 C31 C32 119.8(5)
N16 C31 H31 120.1
C32 C31 H31 120.1
N16 C34 C33 120.3(5)
N16 C34 C35 115.8(4)
C33 C34 C35 123.9(4)
N11 C24 C23 119.5(4)
N11 C24 C25 116.5(4)
C23 C24 C25 123.9(4)
N14 C29 C30 123.7(4)
N14 C29 H29 118.1
C30 C29 H29 118.1
O7 C35 N18 128.7(5)
O7 C35 C34 121.6(5)
N18 C35 C34 109.7(4)
N17 C32 C31 123.2(5)
N17 C32 H32 118.4
C31 C32 H32 118.4
O8 C36 N18 128.0(5)
O8 C36 C37 122.2(5)
N18 C36 C37 109.7(4)
N12 C22 C21 123.1(5)
N12 C22 H22 118.4
C21 C22 H22 118.4
N19 C39 C40 122.3(5)
N19 C39 H39 118.9
C40 C39 H39 118.9
N17 C33 C34 122.9(5)
N17 C33 H33 118.5
C34 C33 H33 118.5
N14 C28 C27 122.0(4)
N14 C28 H28 119.0
C27 C28 H28 119.0
N11 C21 C22 119.3(4)
N11 C21 H21 120.4
C22 C21 H21 120.4
N12 C23 C24 121.9(5)
N12 C23 H23 119.1
C24 C23 H23 119.1
N20 C40 C39 120.4(5)
N20 C40 H40 119.8
C39 C40 H40 119.8
N19 C38 C37 122.9(5)
N19 C38 H38 118.5
C37 C38 H38 118.5
F11 B1 F14 113.3(6)
F11 B1 F12 110.2(6)
F14 B1 F12 109.5(6)
F11 B1 F13 109.2(6)
F14 B1 F13 108.2(6)
F12 B1 F13 106.3(6)
F21 B2 F27 159.3(12)
F21 B2 F22 118.3(10)
F27 B2 F22 73.9(9)
F21 B2 F24 108.0(8)
F27 B2 F24 79.5(9)
F22 B2 F24 112.4(10)
F21 B2 F23 104.5(9)
F27 B2 F23 54.9(9)
F22 B2 F23 113.8(9)
F24 B2 F23 97.5(10)
F21 B2 F25 92.7(9)
F27 B2 F25 106.8(11)
F22 B2 F25 76.5(10)
F24 B2 F25 54.0(8)
F23 B2 F25 150.6(12)
F21 B2 F26 93.8(12)
F27 B2 F26 85.1(12)
F22 B2 F26 42.3(11)
F24 B2 F26 153.8(14)
F23 B2 F26 90.7(13)
F25 B2 F26 112.1(15)
N50 C50 C51 178.1(10)
C50 C51 H51A 109.5
C50 C51 H51B 109.5
H51A C51 H51B 109.5
C50 C51 H51C 109.5
H51A C51 H51C 109.5
H51B C51 H51C 109.5
N60 C60 C61 177.8(11)
C60 C61 H61A 109.5
C60 C61 H61B 109.5
H61A C61 H61B 109.5
C60 C61 H61C 109.5
H61A C61 H61C 109.5
H61B C61 H61C 109.5
N70 C70 C71 164.8(18)
N80 C80 C81 177.1(13)
C80 C81 H81A 109.5
C80 C81 H81B 109.5
H81A C81 H81B 109.5
C80 C81 H81C 109.5
H81A C81 H81C 109.5
H81B C81 H81C 109.5
N90 C90 C91 175(2)
C90 C91 H91A 109.5
C90 C91 H91B 109.5
H91A C91 H91B 109.5
C90 C91 H91C 109.5
H91A C91 H91C 109.5
H91B C91 H91C 109.5
N100 C100 C101 177(4)
C100 C101 H10A 109.5
C100 C101 H10B 109.5
H10A C101 H10B 109.5
C100 C101 H10C 109.5
H10A C101 H10C 109.5
H10B C101 H10C 109.5
N110 C110 C111 168(3)
C110 C111 H11A 109.5
C110 C111 H11B 109.5
H11A C111 H11B 109.5
C110 C111 H11C 109.5
H11A C111 H11C 109.5
H11B C111 H11C 109.5

loop_
_geom_bond_atom_site_label_1
_geom_bond_atom_site_label_2
_geom_bond_distance
Co2 N13 1.882(4)
Co2 N18 1.895(4)
Co2 N15 1.926(4)
Co2 N11 1.929(4)
Co2 N20 1.930(4)
Co2 N16 1.931(4)
Co1 N3 1.899(4)
Co1 N8 1.900(4)
Co1 N5 1.928(4)
Co1 N10 1.928(4)
Co1 N1 1.930(4)
Co1 N6 1.930(4)
N3 C6 1.380(6)
N3 C5 1.384(6)
N1 C1 1.334(6)
N1 C4 1.354(6)
N5 C10 1.337(6)
N5 C7 1.351(6)
N4 C8 1.331(7)
N4 C9 1.333(7)
N2 C2 1.334(7)
N2 C3 1.341(7)
C6 O2 1.206(5)
C6 C7 1.498(7)
C5 O1 1.214(6)
C5 C4 1.499(7)
C4 C3 1.370(7)
C8 C7 1.389(7)
C8 H8 0.9500
C1 C2 1.382(7)
C1 H1 0.9500
C10 C9 1.375(7)
C10 H10 0.9500
C9 H9 0.9500
C3 H3 0.9500
C2 H2 0.9500
N8 C15 1.382(6)
N8 C16 1.393(6)
N10 C20 1.332(6)
N10 C17 1.351(6)
N6 C11 1.325(6)
N6 C14 1.353(6)
N9 C19 1.320(7)
N9 C18 1.336(7)
N7 C12 1.324(7)
N7 C13 1.349(8)
C16 O4 1.209(5)
C16 C17 1.483(7)
C15 O3 1.203(6)
C15 C14 1.489(7)
C20 C19 1.382(7)
C20 H20 0.9500
C17 C18 1.367(7)
C18 H18 0.9500
C14 C13 1.367(7)
C11 C12 1.394(7)
C11 H11 0.9500
C13 H13 0.9500
C19 H19 0.9500
C12 H12 0.9500
N18 C36 1.372(6)
N18 C35 1.376(6)
N20 C40 1.330(6)
N20 C37 1.359(6)
N13 C26 1.387(6)
N13 C25 1.391(6)
N15 C30 1.339(6)
N15 C27 1.350(6)
N14 C29 1.321(6)
N14 C28 1.343(6)
N11 C21 1.337(6)
N11 C24 1.356(6)
N16 C31 1.333(6)
N16 C34 1.346(6)
N19 C39 1.332(7)
N19 C38 1.336(7)
N12 C22 1.322(6)
N12 C23 1.351(6)
N17 C32 1.327(7)
N17 C33 1.330(7)
C26 O6 1.207(5)
C26 C27 1.497(6)
C30 C29 1.384(7)
C30 H30 0.9500
C25 O5 1.204(6)
C25 C24 1.504(6)
C37 C38 1.376(8)
C37 C36 1.492(7)
C27 C28 1.381(6)
C31 C32 1.391(8)
C31 H31 0.9500
C34 C33 1.378(7)
C34 C35 1.484(7)
C24 C23 1.384(6)
C29 H29 0.9500
C35 O7 1.212(6)
C32 H32 0.9500
C36 O8 1.217(6)
C22 C21 1.389(7)
C22 H22 0.9500
C39 C40 1.393(8)
C39 H39 0.9500
C33 H33 0.9500
C28 H28 0.9500
C21 H21 0.9500
C23 H23 0.9500
C40 H40 0.9500
C38 H38 0.9500
B1 F11 1.341(8)
B1 F14 1.360(7)
B1 F12 1.379(8)
B1 F13 1.383(8)
B2 F21 1.270(9)
B2 F27 1.286(13)
B2 F22 1.342(12)
B2 F24 1.396(12)
B2 F23 1.425(12)
B2 F25 1.426(14)
B2 F26 1.472(16)
N50 C50 1.095(9)
C50 C51 1.464(10)
C51 H51A 0.9800
C51 H51B 0.9800
C51 H51C 0.9800
N60 C60 1.110(9)
C60 C61 1.424(11)
C61 H61A 0.9800
C61 H61B 0.9800
C61 H61C 0.9800
N70 C70 1.045(13)
C70 C71 1.481(13)
C71 H71A 0.9800
C71 H71B 0.9800
C71 H71C 0.9800
N75 C75 1.035(14)
N80 C80 1.086(11)
C80 C81 1.466(11)
C81 H81A 0.9800
C81 H81B 0.9800
C81 H81C 0.9800
N90 C90 1.100(14)
C90 C91 1.465(12)
C91 H91A 0.9800
C91 H91B 0.9800
C91 H91C 0.9800
C95 N96 1.128(14)
N100 C100 1.094(14)
C100 C101 1.494(15)
C101 H10A 0.9800
C101 H10B 0.9800
C101 H10C 0.9800
N110 C110 1.069(15)
C110 C111 1.539(15)
C111 H11A 0.9800
C111 H11B 0.9800
C111 H11C 0.9800
C115 C116 1.440(16)
C116 H11D 0.9800
C116 H11E 0.9800
C116 H11F 0.9800
